data_2100243
loop_
_publ_author_name
'Bramnik, Kirill G.'
'Ehrenberg, Helmut'
'Buhre, Stephan'
'Fuess, Hartmut'

_publ_section_title
;
 Preparation, crystal structure and magnetic properties of the
 high-pressure phase MnReO~4~ with a wolframite-type structure
;
_journal_issue 3
_journal_name_full 'Acta Crystallographica Section B'
_journal_page_first 246
_journal_page_last 249
_journal_paper_doi 10.1107/S0108768105005380
_journal_volume 61
_journal_year 2005
_chemical_formula_sum 'Mn O4 Re'
_chemical_formula_weight 305.14
_chemical_name_systematic
;
 ?
;
_space_group_IT_number 13
_symmetry_cell_setting monoclinic
_symmetry_space_group_name_Hall '-P 2yc'
_symmetry_space_group_name_H-M 'P 1 2/c 1'
_atom_sites_solution_hydrogens geom
_atom_sites_solution_primary direct
_atom_sites_solution_secondary difmap
_audit_creation_method SHELXL-97
_cell_angle_alpha 90.00
_cell_angle_beta 92.762(9)
_cell_angle_gamma 90.00
_cell_formula_units_Z 2
_cell_length_a 4.8022(5)
_cell_length_b 5.6318(6)
_cell_length_c 5.0803(6)
_cell_measurement_reflns_used 664
_cell_measurement_temperature 304.0(10)
_cell_measurement_theta_max 32.38
_cell_measurement_theta_min 3.63
_cell_volume 137.24(3)
_computing_cell_refinement
;
CrysAlis RED (Oxford Diffraction Limited, 2001)
;
_computing_data_collection
;
CrysAlis CCD (Oxford Diffraction Limited, 2001)
;
_computing_data_reduction
;
CrysAlis RED (Oxford Diffraction Limited, 2001)
;
_computing_molecular_graphics 'Diamond (Brandenburg, 2001)'
_computing_publication_material 'SHELXL-97 (Sheldrick, 1997)'
_computing_structure_refinement 'SHELXL-97 (Sheldrick, 1997)'
_computing_structure_solution 'SHELXS-97 (Sheldrick, 1990)'
_diffrn_ambient_temperature 293(2)
_diffrn_measured_fraction_theta_full 0.961
_diffrn_measured_fraction_theta_max 0.961
_diffrn_measurement_device_type
;
Oxford Diffraction Xcalibur (TM) Single Crystal X-ray Diffractometer
with Sapphire CCD detector
;
_diffrn_measurement_method
;
Rotation method data acquisition using omega and phi scans(s)
;
_diffrn_radiation_monochromator graphite
_diffrn_radiation_source 'fine-focus sealed tube'
_diffrn_radiation_type MoK\a
_diffrn_radiation_wavelength 0.71073
_diffrn_reflns_av_R_equivalents 0.0380
_diffrn_reflns_av_sigmaI/netI 0.0266
_diffrn_reflns_limit_h_max 5
_diffrn_reflns_limit_h_min -5
_diffrn_reflns_limit_k_max 7
_diffrn_reflns_limit_k_min -6
_diffrn_reflns_limit_l_max 6
_diffrn_reflns_limit_l_min -6
_diffrn_reflns_number 823
_diffrn_reflns_theta_full 26.31
_diffrn_reflns_theta_max 26.31
_diffrn_reflns_theta_min 3.62
_exptl_absorpt_coefficient_mu 48.456
_exptl_absorpt_correction_T_max 0.401
_exptl_absorpt_correction_T_min 0.257
_exptl_absorpt_correction_type numerical
_exptl_absorpt_process_details
;
CrysAlis RED, Oxford Diffraction Ltd., version 170.17, 2003
Analytical numeric absorption correction using a multifaceted crystal model
based on expressions derived by R.C. Clark & J.S. Reid.
;
_exptl_crystal_colour black
_exptl_crystal_density_diffrn 7.384
_exptl_crystal_density_method 'not measured'
_exptl_crystal_description prism
_exptl_crystal_F_000 264
_exptl_crystal_size_max 0.050
_exptl_crystal_size_mid 0.040
_exptl_crystal_size_min 0.025
_refine_diff_density_max 2.281
_refine_diff_density_min -2.383
_refine_ls_extinction_coef 0.003(2)
_refine_ls_extinction_expression Fc^*^=kFc[1+0.001xFc^2^\l^3^/sin(2\q)]^-1/4^
_refine_ls_extinction_method SHELXL
_refine_ls_goodness_of_fit_ref 1.174
_refine_ls_hydrogen_treatment mixed
_refine_ls_matrix_type full
_refine_ls_number_parameters 30
_refine_ls_number_reflns 272
_refine_ls_number_restraints 0
_refine_ls_restrained_S_all 1.174
_refine_ls_R_factor_all 0.0293
_refine_ls_R_factor_gt 0.0276
_refine_ls_shift/su_max 0.001
_refine_ls_shift/su_mean 0.000
_refine_ls_structure_factor_coef Fsqd
_refine_ls_weighting_details 'calc w=1/[\s^2^(Fo^2^)+(0.0383P)^2^+2.3979P] where P=(Fo^2^+2Fc^2^)/3'
_refine_ls_weighting_scheme calc
_refine_ls_wR_factor_gt 0.0649
_refine_ls_wR_factor_ref 0.0659
_reflns_number_gt 263
_reflns_number_total 272
_reflns_threshold_expression >2sigma(I)
_cod_data_source_file ws5018.cif
_cod_data_source_block g:_sc_kirill_mnreo4_k1_shelx_ac_k1ms
_cod_original_sg_symbol_H-M 'P 2/c'
_cod_database_code 2100243

loop_
_symmetry_equiv_pos_as_xyz
'x, y, z'
'-x, y, -z+1/2'
'-x, -y, -z'
'x, -y, z-1/2'

loop_
_atom_site_label
_atom_site_fract_x
_atom_site_fract_y
_atom_site_fract_z
_atom_site_U_iso_or_equiv
_atom_site_adp_type
_atom_site_calc_flag
_atom_site_refinement_flags
_atom_site_occupancy
_atom_site_disorder_assembly
_atom_site_disorder_group
_atom_site_type_symbol
Re1 0.0000 0.16966(10) 0.2500 0.0067(4) Uani d S 1 . . Re
Mn1 0.5000 0.6811(4) 0.2500 0.0082(5) Uani d S 1 . . Mn
O1 0.2078(16) 0.1056(14) 0.9375(15) 0.0076(15) Uani d . 1 . . O
O2 0.2595(18) 0.3712(13) 0.3881(16) 0.0092(16) Uani d . 1 . . O

loop_
_atom_site_aniso_label
_atom_site_aniso_U_11
_atom_site_aniso_U_22
_atom_site_aniso_U_33
_atom_site_aniso_U_12
_atom_site_aniso_U_13
_atom_site_aniso_U_23
Re1 0.0069(5) 0.0060(4) 0.0074(4) 0.000 0.0013(2) 0.000
Mn1 0.0077(13) 0.0081(12) 0.0091(12) 0.000 0.0038(10) 0.000
O1 0.007(4) 0.009(3) 0.006(3) -0.005(3) 0.001(3) 0.001(3)
O2 0.016(4) 0.005(3) 0.007(3) -0.004(3) 0.005(3) 0.000(3)

loop_
_atom_type_symbol
_atom_type_description
_atom_type_scat_dispersion_real
_atom_type_scat_dispersion_imag
_atom_type_scat_source
Mn Mn 0.3368 0.7283 'International Tables Vol C Tables 4.2.6.8 and 6.1.1.4'
Re Re -1.0185 7.2310 'International Tables Vol C Tables 4.2.6.8 and 6.1.1.4'
O O 0.0106 0.0060 'International Tables Vol C Tables 4.2.6.8 and 6.1.1.4'

loop_
_geom_angle_atom_site_label_1
_geom_angle_atom_site_label_2
_geom_angle_atom_site_label_3
_geom_angle_site_symmetry_1
_geom_angle_site_symmetry_3
_geom_angle
O2 Re1 O2 . 2 102.0(5)
O2 Re1 O1 . 2_556 99.9(3)
O2 Re1 O1 2 2_556 93.6(3)
O2 Re1 O1 . 1_554 93.6(3)
O2 Re1 O1 2 1_554 99.9(3)
O1 Re1 O1 2_556 1_554 158.7(4)
O2 Re1 O1 . 3_556 165.4(3)
O2 Re1 O1 2 3_556 89.0(3)
O1 Re1 O1 2_556 3_556 88.9(3)
O1 Re1 O1 1_554 3_556 74.9(3)
O2 Re1 O1 . 4 89.0(3)
O2 Re1 O1 2 4 165.4(3)
O1 Re1 O1 2_556 4 74.9(3)
O1 Re1 O1 1_554 4 88.9(3)
O1 Re1 O1 3_556 4 81.9(4)
O2 Re1 Re1 . 3 131.5(2)
O2 Re1 Re1 2 3 95.4(3)
O1 Re1 Re1 2_556 3 124.0(2)
O1 Re1 Re1 1_554 3 38.6(2)
O1 Re1 Re1 3_556 3 36.3(2)
O1 Re1 Re1 4 3 84.2(2)
O2 Re1 Re1 . 3_556 95.4(3)
O2 Re1 Re1 2 3_556 131.5(2)
O1 Re1 Re1 2_556 3_556 38.6(2)
O1 Re1 Re1 1_554 3_556 124.0(2)
O1 Re1 Re1 3_556 3_556 84.2(2)
O1 Re1 Re1 4 3_556 36.3(2)
Re1 Re1 Re1 3 3_556 106.09(3)
O1 Mn1 O1 4_565 3_666 110.5(4)
O1 Mn1 O2 4_565 4_565 97.1(3)
O1 Mn1 O2 3_666 4_565 91.9(3)
O1 Mn1 O2 4_565 3_666 91.9(3)
O1 Mn1 O2 3_666 3_666 97.1(3)
O2 Mn1 O2 4_565 3_666 164.2(4)
O1 Mn1 O2 4_565 . 86.4(3)
O1 Mn1 O2 3_666 . 162.9(3)
O2 Mn1 O2 4_565 . 84.1(3)
O2 Mn1 O2 3_666 . 83.6(3)
O1 Mn1 O2 4_565 2_655 162.9(3)
O1 Mn1 O2 3_666 2_655 86.4(3)
O2 Mn1 O2 4_565 2_655 83.6(3)
O2 Mn1 O2 3_666 2_655 84.1(3)
O2 Mn1 O2 . 2_655 76.7(4)
Re1 O1 Re1 1_556 3_556 105.1(3)
Re1 O1 Mn1 1_556 3_666 129.8(4)
Re1 O1 Mn1 3_556 3_666 122.7(4)
Re1 O2 Mn1 . 3_666 125.5(4)
Re1 O2 Mn1 . . 136.9(4)
Mn1 O2 Mn1 3_666 . 96.4(3)

loop_
_geom_bond_atom_site_label_1
_geom_bond_atom_site_label_2
_geom_bond_site_symmetry_2
_geom_bond_distance
_geom_bond_publ_flag
Re1 O2 . 1.803(8) ?
Re1 O2 2 1.803(8) ?
Re1 O1 2_556 1.949(7) ?
Re1 O1 1_554 1.949(7) ?
Re1 O1 3_556 2.053(8) ?
Re1 O1 4 2.053(8) ?
Re1 Re1 3 3.1787(7) ?
Re1 Re1 3_556 3.1787(7) ?
Mn1 O1 4_565 2.109(7) ?
Mn1 O1 3_666 2.109(7) ?
Mn1 O2 4_565 2.144(9) ?
Mn1 O2 3_666 2.144(9) ?
Mn1 O2 . 2.225(8) ?
Mn1 O2 2_655 2.225(8) ?
O1 Re1 1_556 1.949(7) ?
O1 Re1 3_556 2.053(8) ?
O1 Mn1 3_666 2.109(7) ?
O2 Mn1 3_666 2.144(9) ?

loop_
_geom_torsion_atom_site_label_1
_geom_torsion_atom_site_label_2
_geom_torsion_atom_site_label_3
_geom_torsion_atom_site_label_4
_geom_torsion_site_symmetry_1
_geom_torsion_site_symmetry_4
_geom_torsion
O2 Re1 O2 Mn1 2 3_666 142.7(6)
O1 Re1 O2 Mn1 2_556 3_666 46.9(5)
O1 Re1 O2 Mn1 1_554 3_666 -116.4(5)
O1 Re1 O2 Mn1 3_556 3_666 -79.3(13)
O1 Re1 O2 Mn1 4 3_666 -27.5(5)
Re1 Re1 O2 Mn1 3 3_666 -108.8(4)
Re1 Re1 O2 Mn1 3_556 3_666 8.3(5)
O2 Re1 O2 Mn1 2 . -52.3(5)
O1 Re1 O2 Mn1 2_556 . -148.1(6)
O1 Re1 O2 Mn1 1_554 . 48.6(6)
O1 Re1 O2 Mn1 3_556 . 85.7(15)
O1 Re1 O2 Mn1 4 . 137.5(6)
Re1 Re1 O2 Mn1 3 . 56.1(8)
Re1 Re1 O2 Mn1 3_556 . 173.2(6)
O1 Mn1 O2 Re1 4_565 . 99.9(7)
O1 Mn1 O2 Re1 3_666 . -74.6(14)
O2 Mn1 O2 Re1 4_565 . 2.4(7)
O2 Mn1 O2 Re1 3_666 . -167.7(8)
O2 Mn1 O2 Re1 2_655 . -82.4(6)
O1 Mn1 O2 Mn1 4_565 3_666 -92.3(3)
O1 Mn1 O2 Mn1 3_666 3_666 93.2(10)
O2 Mn1 O2 Mn1 4_565 3_666 170.2(3)
O2 Mn1 O2 Mn1 3_666 3_666 0.0
O2 Mn1 O2 Mn1 2_655 3_666 85.4(4)
